data_4074987
loop_
_publ_author_name
'Ionkin, Alex S.'
'Marshall, William J.'
'Fish, Brian M.'

_publ_section_title
;
 Synthesis and Structural Characterization of a Series of Novel
 Polyaromatic Ligands Containing Pyrene and Related Biscyclometalated
 Iridium(III) Complexes
;
_journal_coden_ASTM ORGND7
_journal_issue 6
_journal_name_full Organometallics
_journal_page_first 1461
_journal_page_last 1471
_journal_paper_doi 10.1021/om0510775
_journal_volume 25
_journal_year 2006
_chemical_formula_sum 'C66 H50 F6 Ir N2 O3 P'
_chemical_formula_weight 1256.25
_space_group_IT_number 13
_symmetry_cell_setting monoclinic
_symmetry_space_group_name_Hall '-P 2yc'
_symmetry_space_group_name_H-M 'P 1 2/c 1'
_atom_sites_solution_hydrogens geom
_atom_sites_solution_primary direct
_atom_sites_solution_secondary difmap
_audit_creation_method SHELXL-97
_cell_angle_alpha 90.00
_cell_angle_beta 113.766(3)
_cell_angle_gamma 90.00
_cell_formula_units_Z 4
_cell_length_a 20.579(3)
_cell_length_b 12.2266(19)
_cell_length_c 22.819(4)
_cell_measurement_temperature 293(2)
_cell_volume 5254.6(15)
_computing_cell_refinement 'Bruker XSCANS'
_computing_data_collection 'Bruker XSCANS'
_computing_data_reduction 'Bruker SHELXTL'
_computing_molecular_graphics 'Bruker SHELXTL'
_computing_publication_material 'Bruker SHELXTL'
_computing_structure_refinement 'SHELXL-97 (Sheldrick, 1997)'
_computing_structure_solution 'SHELXS-97 (Sheldrick, 1990)'
_diffrn_ambient_temperature 293(2)
_diffrn_measured_fraction_theta_full 0.956
_diffrn_measured_fraction_theta_max 0.956
_diffrn_measurement_device_type 'Bruker P4'
_diffrn_measurement_method '\w scans'
_diffrn_radiation_monochromator graphite
_diffrn_radiation_source 'fine-focus sealed tube'
_diffrn_radiation_type MoK\a
_diffrn_radiation_wavelength 0.71069
_diffrn_reflns_av_R_equivalents 0.0435
_diffrn_reflns_av_sigmaI/netI 0.0579
_diffrn_reflns_limit_h_max 25
_diffrn_reflns_limit_h_min -27
_diffrn_reflns_limit_k_max 16
_diffrn_reflns_limit_k_min -9
_diffrn_reflns_limit_l_max 29
_diffrn_reflns_limit_l_min -29
_diffrn_reflns_number 33923
_diffrn_reflns_theta_full 28.29
_diffrn_reflns_theta_max 28.29
_diffrn_reflns_theta_min 1.67
_exptl_absorpt_coefficient_mu 2.645
_exptl_absorpt_correction_type none
_exptl_crystal_colour dk.gold
_exptl_crystal_density_diffrn 1.588
_exptl_crystal_density_meas hemisphere
_exptl_crystal_density_method 'not measured'
_exptl_crystal_description prism
_exptl_crystal_F_000 2520
_exptl_crystal_size_max .24
_exptl_crystal_size_mid .22
_exptl_crystal_size_min .20
_refine_diff_density_max 2.266
_refine_diff_density_min -1.196
_refine_diff_density_rms 0.134
_refine_ls_extinction_method none
_refine_ls_goodness_of_fit_ref 1.027
_refine_ls_hydrogen_treatment riding
_refine_ls_matrix_type full
_refine_ls_number_parameters 716
_refine_ls_number_reflns 12505
_refine_ls_number_restraints 0
_refine_ls_restrained_S_all 1.027
_refine_ls_R_factor_all 0.0666
_refine_ls_R_factor_gt 0.0394
_refine_ls_shift/su_max 0.003
_refine_ls_shift/su_mean 0.000
_refine_ls_structure_factor_coef Fsqd
_refine_ls_weighting_details 'calc w=1/[\s^2^(Fo^2^)+(0.0508P)^2^+4.3637P] where P=(Fo^2^+2Fc^2^)/3'
_refine_ls_weighting_scheme calc
_refine_ls_wR_factor_gt 0.0901
_refine_ls_wR_factor_ref 0.1039
_reflns_number_gt 9179
_reflns_number_total 12505
_reflns_threshold_expression >2sigma(I)
_cod_data_source_file om0510775si20060112_022917.cif
_cod_data_source_block 03301
_cod_depositor_comments
;
The following automatic conversions were performed:

'_symmetry_cell_setting' value 'Monoclinic' changed to 'monoclinic'
according to /home/saulius/struct/CIF-dictionaries/cif_core.dic
dictionary named 'cif_core.dic' version 2.4.1 from 2010-06-29.

Automatic conversion script
Id: cif_fix_values 1715 2011-07-08 13:25:40Z adriana 
;
_cod_original_cell_volume 5254.6(14)
_cod_original_sg_symbol_H-M P2/c
_cod_database_code 4074987

loop_
_symmetry_equiv_pos_as_xyz
'x, y, z'
'-x, y, -z+1/2'
'-x, -y, -z'
'x, -y, z-1/2'

loop_
_atom_site_label
_atom_site_type_symbol
_atom_site_fract_x
_atom_site_fract_y
_atom_site_fract_z
_atom_site_U_iso_or_equiv
_atom_site_adp_type
_atom_site_occupancy
_atom_site_symmetry_multiplicity
_atom_site_calc_flag
_atom_site_refinement_flags
Ir1 Ir 0.202129(8) 0.289455(13) 0.464576(7) 0.02034(6) Uani 1 1 d .
P1 P 0.20311(6) 0.15467(10) 0.53905(5) 0.0231(2) Uani 1 1 d .
F1 F -0.00457(14) 0.3190(2) 0.48213(14) 0.0376(7) Uani 1 1 d .
F2 F -0.03824(13) 0.1537(3) 0.48356(13) 0.0414(7) Uani 1 1 d .
F3 F -0.06141(14) 0.2348(3) 0.39376(13) 0.0402(7) Uani 1 1 d .
F4 F 0.10378(15) 0.0285(2) 0.41650(13) 0.0398(7) Uani 1 1 d .
F5 F -0.00076(16) 0.0138(2) 0.41408(15) 0.0462(8) Uani 1 1 d .
F6 F 0.01797(16) 0.1149(2) 0.34580(13) 0.0449(7) Uani 1 1 d .
O1 O 0.08849(15) 0.2692(2) 0.43227(14) 0.0240(7) Uani 1 1 d .
N17 N 0.19591(18) 0.1985(3) 0.38637(16) 0.0228(8) Uani 1 1 d .
N40 N 0.20903(17) 0.4014(3) 0.53274(15) 0.0201(7) Uani 1 1 d .
C1 C 0.1078(2) 0.1459(4) 0.5232(2) 0.0265(10) Uani 1 1 d .
H1A H 0.0959 0.0711 0.5291 0.032 Uiso 1 1 calc R
H1B H 0.0981 0.1918 0.5534 0.032 Uiso 1 1 calc R
C2 C 0.0611(2) 0.1835(4) 0.4537(2) 0.0243(9) Uani 1 1 d .
C3 C -0.0107(2) 0.2220(4) 0.4532(2) 0.0298(10) Uani 1 1 d .
C4 C 0.0449(2) 0.0855(4) 0.4072(2) 0.0314(10) Uani 1 1 d .
C5 C 0.2472(2) 0.1967(4) 0.6232(2) 0.0272(10) Uani 1 1 d .
C6 C 0.2129(3) 0.2364(4) 0.6602(2) 0.0331(11) Uani 1 1 d .
H6A H 0.1636 0.2380 0.6433 0.040 Uiso 1 1 calc R
C7 C 0.2515(3) 0.2738(5) 0.7221(3) 0.0446(14) Uani 1 1 d .
H7A H 0.2277 0.3003 0.7463 0.053 Uiso 1 1 calc R
C8 C 0.3245(3) 0.2720(5) 0.7480(2) 0.0440(14) Uani 1 1 d .
H8A H 0.3501 0.2959 0.7897 0.053 Uiso 1 1 calc R
C9 C 0.3593(3) 0.2343(5) 0.7114(3) 0.0502(15) Uani 1 1 d .
H9A H 0.4087 0.2340 0.7283 0.060 Uiso 1 1 calc R
C10 C 0.3212(3) 0.1972(5) 0.6499(2) 0.0436(14) Uani 1 1 d .
H10A H 0.3454 0.1719 0.6259 0.052 Uiso 1 1 calc R
C11 C 0.2367(2) 0.0146(4) 0.5427(2) 0.0265(10) Uani 1 1 d .
C12 C 0.2004(3) -0.0780(4) 0.5482(2) 0.0373(12) Uani 1 1 d .
H12A H 0.1566 -0.0705 0.5508 0.045 Uiso 1 1 calc R
C13 C 0.2284(3) -0.1807(4) 0.5499(3) 0.0489(15) Uani 1 1 d .
H13A H 0.2023 -0.2418 0.5516 0.059 Uiso 1 1 calc R
C14 C 0.2941(3) -0.1942(5) 0.5491(3) 0.0541(16) Uani 1 1 d .
H14A H 0.3132 -0.2639 0.5519 0.065 Uiso 1 1 calc R
C15 C 0.3318(3) -0.1039(5) 0.5443(3) 0.0478(14) Uani 1 1 d .
H15A H 0.3764 -0.1126 0.5437 0.057 Uiso 1 1 calc R
C16 C 0.3032(2) -0.0008(4) 0.5405(2) 0.0351(11) Uani 1 1 d .
H16A H 0.3285 0.0597 0.5364 0.042 Uiso 1 1 calc R
C18 C 0.2214(2) 0.0977(4) 0.3875(2) 0.0284(10) Uani 1 1 d .
H18A H 0.2414 0.0619 0.4268 0.034 Uiso 1 1 calc R
C19 C 0.2197(3) 0.0436(4) 0.3342(2) 0.0350(11) Uani 1 1 d .
H19A H 0.2383 -0.0267 0.3378 0.042 Uiso 1 1 calc R
C20 C 0.1903(3) 0.0941(4) 0.2750(2) 0.0328(11) Uani 1 1 d .
C21 C 0.1633(2) 0.1981(4) 0.2732(2) 0.0276(10) Uani 1 1 d .
H21A H 0.1429 0.2340 0.2341 0.033 Uiso 1 1 calc R
C22 C 0.1656(2) 0.2514(4) 0.3286(2) 0.0236(9) Uani 1 1 d .
C23 C 0.1883(3) 0.0403(5) 0.2150(3) 0.0471(14) Uani 1 1 d .
H23A H 0.1481 0.0670 0.1788 0.071 Uiso 1 1 calc R
H23B H 0.1843 -0.0375 0.2183 0.071 Uiso 1 1 calc R
H23C H 0.2311 0.0571 0.2096 0.071 Uiso 1 1 calc R
C24 C 0.1482(2) 0.3661(4) 0.3332(2) 0.0226(9) Uani 1 1 d .
C25 C 0.1776(2) 0.4080(3) 0.39650(19) 0.0209(9) Uani 1 1 d .
C26 C 0.1802(2) 0.5201(4) 0.4048(2) 0.0249(9) Uani 1 1 d .
H26A H 0.2004 0.5482 0.4461 0.030 Uiso 1 1 calc R
C27 C 0.1533(2) 0.5930(4) 0.3531(2) 0.0245(9) Uani 1 1 d .
C28 C 0.1154(2) 0.5503(4) 0.2907(2) 0.0253(9) Uani 1 1 d .
C29 C 0.1105(2) 0.4350(4) 0.2806(2) 0.0231(9) Uani 1 1 d .
C30 C 0.1590(3) 0.7100(4) 0.3609(2) 0.0315(10) Uani 1 1 d .
H30A H 0.1853 0.7390 0.4013 0.038 Uiso 1 1 calc R
C31 C 0.1273(3) 0.7783(4) 0.3114(3) 0.0355(11) Uani 1 1 d .
H31A H 0.1322 0.8534 0.3182 0.043 Uiso 1 1 calc R
C32 C 0.0865(3) 0.7380(4) 0.2487(2) 0.0330(11) Uani 1 1 d .
C33 C 0.0802(2) 0.6231(4) 0.2385(2) 0.0275(10) Uani 1 1 d .
C34 C 0.0501(3) 0.8069(4) 0.1956(3) 0.0417(13) Uani 1 1 d .
H34A H 0.0538 0.8823 0.2011 0.050 Uiso 1 1 calc R
C35 C 0.0099(3) 0.7654(5) 0.1369(3) 0.0436(14) Uani 1 1 d .
H35A H -0.0131 0.8129 0.1030 0.052 Uiso 1 1 calc R
C36 C 0.0027(3) 0.6530(5) 0.1266(2) 0.0389(12) Uani 1 1 d .
H36A H -0.0253 0.6259 0.0861 0.047 Uiso 1 1 calc R
C37 C 0.0374(2) 0.5811(4) 0.1770(2) 0.0315(11) Uani 1 1 d .
C38 C 0.0271(2) 0.4648(4) 0.1696(2) 0.0313(11) Uani 1 1 d .
H38A H -0.0039 0.4363 0.1305 0.038 Uiso 1 1 calc R
C39 C 0.0619(2) 0.3964(4) 0.2189(2) 0.0291(10) Uani 1 1 d .
H39A H 0.0542 0.3215 0.2128 0.035 Uiso 1 1 calc R
C41 C 0.1516(2) 0.4385(4) 0.5403(2) 0.0258(10) Uani 1 1 d .
H41A H 0.1071 0.4133 0.5126 0.031 Uiso 1 1 calc R
C42 C 0.1557(2) 0.5121(4) 0.5871(2) 0.0299(10) Uani 1 1 d .
H42A H 0.1148 0.5358 0.5913 0.036 Uiso 1 1 calc R
C43 C 0.2221(3) 0.5505(4) 0.6281(2) 0.0353(11) Uani 1 1 d .
C44 C 0.2807(2) 0.5144(4) 0.6180(2) 0.0334(11) Uani 1 1 d .
H44A H 0.3252 0.5420 0.6438 0.040 Uiso 1 1 calc R
C45 C 0.2757(2) 0.4392(4) 0.57124(19) 0.0226(9) Uani 1 1 d .
C46 C 0.2294(3) 0.6303(6) 0.6806(3) 0.0629(19) Uani 1 1 d .
H46A H 0.2778 0.6542 0.7010 0.094 Uiso 1 1 calc R
H46B H 0.2157 0.5953 0.7116 0.094 Uiso 1 1 calc R
H46C H 0.1992 0.6922 0.6627 0.094 Uiso 1 1 calc R
C47 C 0.3312(2) 0.3959(4) 0.5530(2) 0.0278(10) Uani 1 1 d .
C48 C 0.3057(2) 0.3247(4) 0.4988(2) 0.0238(9) Uani 1 1 d .
C49 C 0.3540(2) 0.2895(4) 0.4735(2) 0.0285(10) Uani 1 1 d .
H49A H 0.3380 0.2431 0.4382 0.034 Uiso 1 1 calc R
C50 C 0.4253(2) 0.3218(4) 0.4995(2) 0.0310(11) Uani 1 1 d .
C51 C 0.4516(2) 0.3876(4) 0.5552(2) 0.0294(10) Uani 1 1 d .
C52 C 0.4047(2) 0.4219(5) 0.5838(2) 0.0429(14) Uani 1 1 d .
C53 C 0.4723(3) 0.2910(5) 0.4698(3) 0.0539(17) Uani 1 1 d .
H53A H 0.4554 0.2482 0.4330 0.065 Uiso 1 1 calc R
C54 C 0.5408(3) 0.3238(5) 0.4948(3) 0.0596(18) Uani 1 1 d .
H54A H 0.5700 0.3038 0.4743 0.072 Uiso 1 1 calc R
C55 C 0.5697(2) 0.3882(4) 0.5516(3) 0.0385(12) Uani 1 1 d .
C56 C 0.5243(2) 0.4194(4) 0.5819(2) 0.0332(11) Uani 1 1 d .
C57 C 0.6409(3) 0.4227(5) 0.5785(3) 0.0461(14) Uani 1 1 d .
H57A H 0.6713 0.4007 0.5597 0.055 Uiso 1 1 calc R
C58 C 0.6668(3) 0.4884(5) 0.6322(3) 0.0466(14) Uani 1 1 d .
H58A H 0.7133 0.5138 0.6479 0.056 Uiso 1 1 calc R
C59 C 0.6237(3) 0.5154(6) 0.6618(3) 0.0604(18) Uani 1 1 d .
H59A H 0.6415 0.5576 0.6988 0.072 Uiso 1 1 calc R
C60 C 0.5526(3) 0.4810(6) 0.6378(3) 0.0565(18) Uani 1 1 d .
C61 C 0.5082(3) 0.4991(9) 0.6697(4) 0.111(4) Uani 1 1 d .
H61A H 0.5269 0.5335 0.7094 0.134 Uiso 1 1 calc R
C62 C 0.4390(3) 0.4684(8) 0.6452(3) 0.096(3) Uani 1 1 d .
H62A H 0.4130 0.4786 0.6700 0.116 Uiso 1 1 calc R
O82 O 0.5015(5) 0.1208(9) 0.6280(5) 0.185(4) Uani 1 1 d .
C81 C 0.5294(8) 0.0415(13) 0.5959(10) 0.189(7) Uani 1 1 d .
C83 C 0.5969(8) 0.0592(15) 0.5917(9) 0.216(8) Uani 1 1 d .
C85 C 0.4969(13) -0.035(2) 0.577(2) 0.60(4) Uani 1 1 d .
C70 C 0.462(3) 0.805(2) 0.727(3) 1.08(9) Uani 1 1 d .
C71 C 0.3805(10) 0.8979(18) 0.7285(11) 0.287(12) Uani 1 1 d .
O72 O 0.4073(7) 0.7210(12) 0.7227(6) 0.245(6) Uani 1 1 d .
C74 C 0.529(3) 0.995(3) 0.6775(17) 0.74(5) Uani 1 1 d .

loop_
_atom_site_aniso_label
_atom_site_aniso_U_11
_atom_site_aniso_U_22
_atom_site_aniso_U_33
_atom_site_aniso_U_23
_atom_site_aniso_U_13
_atom_site_aniso_U_12
Ir1 0.01899(9) 0.02098(9) 0.02224(9) -0.00035(7) 0.00952(6) -0.00079(7)
P1 0.0184(5) 0.0272(6) 0.0223(5) 0.0031(5) 0.0069(4) 0.0011(5)
F1 0.0260(14) 0.0446(17) 0.0457(17) -0.0023(14) 0.0182(13) 0.0024(13)
F2 0.0245(14) 0.056(2) 0.0438(17) 0.0133(15) 0.0142(13) -0.0058(14)
F3 0.0227(14) 0.0566(19) 0.0320(15) 0.0093(14) 0.0013(12) 0.0015(13)
F4 0.0376(16) 0.0372(17) 0.0429(17) -0.0014(13) 0.0143(13) 0.0048(13)
F5 0.0443(17) 0.0323(16) 0.061(2) -0.0007(15) 0.0202(15) -0.0132(14)
F6 0.0554(19) 0.0400(17) 0.0264(15) 0.0017(13) 0.0029(13) -0.0027(15)
O1 0.0179(14) 0.0263(17) 0.0264(16) 0.0056(13) 0.0076(12) -0.0007(12)
N17 0.0238(18) 0.024(2) 0.0215(18) -0.0013(15) 0.0098(15) -0.0002(16)
N40 0.0172(17) 0.0243(19) 0.0194(17) 0.0017(14) 0.0081(14) -0.0010(14)
C1 0.020(2) 0.030(3) 0.029(2) 0.008(2) 0.0095(18) -0.0002(19)
C2 0.018(2) 0.030(2) 0.023(2) 0.0059(18) 0.0068(17) 0.0006(18)
C3 0.021(2) 0.036(3) 0.027(2) 0.003(2) 0.0046(18) -0.001(2)
C4 0.031(2) 0.027(2) 0.032(3) 0.007(2) 0.009(2) -0.001(2)
C5 0.025(2) 0.031(3) 0.020(2) 0.0041(19) 0.0041(18) 0.001(2)
C6 0.028(2) 0.042(3) 0.030(2) 0.001(2) 0.012(2) -0.005(2)
C7 0.040(3) 0.060(4) 0.037(3) -0.006(3) 0.019(2) -0.003(3)
C8 0.045(3) 0.050(4) 0.027(3) -0.008(2) 0.003(2) 0.000(3)
C9 0.028(3) 0.067(4) 0.042(3) -0.010(3) 0.001(2) 0.008(3)
C10 0.026(2) 0.067(4) 0.035(3) -0.012(3) 0.009(2) 0.006(3)
C11 0.024(2) 0.025(2) 0.027(2) 0.0008(19) 0.0062(19) -0.0017(19)
C12 0.036(3) 0.037(3) 0.038(3) 0.007(2) 0.014(2) 0.000(2)
C13 0.064(4) 0.026(3) 0.059(4) 0.008(3) 0.028(3) -0.002(3)
C14 0.071(4) 0.025(3) 0.065(4) 0.008(3) 0.026(4) 0.013(3)
C15 0.044(3) 0.046(3) 0.057(4) 0.009(3) 0.024(3) 0.017(3)
C16 0.030(3) 0.033(3) 0.041(3) 0.003(2) 0.014(2) 0.005(2)
C18 0.030(2) 0.026(2) 0.029(2) 0.0021(19) 0.013(2) 0.002(2)
C19 0.040(3) 0.025(2) 0.044(3) -0.005(2) 0.021(2) 0.000(2)
C20 0.039(3) 0.027(3) 0.036(3) -0.005(2) 0.019(2) -0.003(2)
C21 0.034(2) 0.026(2) 0.025(2) -0.0026(19) 0.0141(19) -0.004(2)
C22 0.024(2) 0.023(2) 0.028(2) 0.0001(18) 0.0148(19) -0.0014(18)
C23 0.065(4) 0.035(3) 0.047(3) -0.012(3) 0.028(3) 0.003(3)
C24 0.022(2) 0.024(2) 0.026(2) -0.0008(19) 0.0137(18) -0.0003(18)
C25 0.0180(19) 0.024(2) 0.025(2) -0.0029(18) 0.0120(17) -0.0048(17)
C26 0.027(2) 0.025(2) 0.027(2) -0.0030(19) 0.0156(19) -0.0058(19)
C27 0.021(2) 0.021(2) 0.035(2) -0.0003(19) 0.0154(19) -0.0008(17)
C28 0.023(2) 0.026(2) 0.031(2) -0.0013(19) 0.0157(19) -0.0005(19)
C29 0.021(2) 0.026(2) 0.027(2) 0.0037(19) 0.0141(18) -0.0002(18)
C30 0.031(2) 0.026(2) 0.041(3) -0.004(2) 0.019(2) -0.005(2)
C31 0.042(3) 0.018(2) 0.053(3) 0.004(2) 0.025(3) -0.004(2)
C32 0.035(3) 0.028(3) 0.044(3) 0.007(2) 0.024(2) 0.001(2)
C33 0.023(2) 0.031(3) 0.036(2) 0.004(2) 0.019(2) 0.001(2)
C34 0.044(3) 0.031(3) 0.058(4) 0.017(3) 0.029(3) 0.007(2)
C35 0.041(3) 0.049(4) 0.046(3) 0.025(3) 0.023(3) 0.012(3)
C36 0.033(3) 0.051(4) 0.038(3) 0.012(3) 0.020(2) 0.006(3)
C37 0.024(2) 0.041(3) 0.034(3) 0.011(2) 0.017(2) 0.005(2)
C38 0.028(2) 0.043(3) 0.026(2) 0.004(2) 0.015(2) 0.003(2)
C39 0.034(2) 0.029(3) 0.031(2) -0.001(2) 0.020(2) 0.000(2)
C41 0.020(2) 0.029(2) 0.031(2) 0.007(2) 0.0130(19) 0.0034(19)
C42 0.029(2) 0.032(3) 0.034(3) 0.002(2) 0.019(2) 0.008(2)
C43 0.039(3) 0.034(3) 0.030(3) -0.006(2) 0.011(2) 0.012(2)
C44 0.025(2) 0.034(3) 0.036(3) -0.007(2) 0.006(2) 0.002(2)
C45 0.020(2) 0.026(2) 0.022(2) -0.0005(18) 0.0093(17) -0.0032(18)
C46 0.049(3) 0.075(5) 0.052(4) -0.033(3) 0.006(3) 0.023(3)
C47 0.025(2) 0.038(3) 0.024(2) -0.001(2) 0.0135(19) -0.004(2)
C48 0.022(2) 0.027(2) 0.027(2) 0.0008(18) 0.0141(18) 0.0039(18)
C49 0.028(2) 0.023(2) 0.035(2) -0.008(2) 0.014(2) -0.004(2)
C50 0.023(2) 0.028(2) 0.047(3) -0.004(2) 0.019(2) 0.0027(19)
C51 0.022(2) 0.034(3) 0.034(2) 0.001(2) 0.014(2) 0.001(2)
C52 0.023(2) 0.073(4) 0.036(3) -0.017(3) 0.015(2) -0.010(3)
C53 0.038(3) 0.056(4) 0.079(4) -0.034(3) 0.036(3) -0.008(3)
C54 0.040(3) 0.066(4) 0.092(5) -0.031(4) 0.046(3) -0.008(3)
C55 0.026(2) 0.041(3) 0.052(3) 0.005(3) 0.020(2) 0.000(2)
C56 0.021(2) 0.043(3) 0.036(3) 0.008(2) 0.012(2) 0.002(2)
C57 0.028(3) 0.051(4) 0.067(4) 0.003(3) 0.027(3) 0.001(3)
C58 0.021(2) 0.065(4) 0.053(3) 0.006(3) 0.013(2) -0.009(3)
C59 0.027(3) 0.103(6) 0.048(3) -0.019(4) 0.012(3) -0.015(3)
C60 0.024(3) 0.103(5) 0.044(3) -0.021(3) 0.015(2) -0.012(3)
C61 0.037(4) 0.216(11) 0.082(5) -0.098(7) 0.025(4) -0.036(5)
C62 0.037(3) 0.184(9) 0.075(5) -0.073(6) 0.030(3) -0.027(5)
O82 0.150(8) 0.185(10) 0.195(10) -0.006(8) 0.044(7) 0.009(8)
C81 0.131(11) 0.129(12) 0.35(2) -0.054(15) 0.138(14) -0.005(10)
C83 0.140(11) 0.26(2) 0.28(2) 0.089(17) 0.123(13) 0.023(13)
C85 0.38(3) 0.38(3) 1.31(10) -0.66(5) 0.61(5) -0.34(3)
C70 1.01(11) 0.15(2) 0.92(9) 0.13(4) -0.81(8) -0.19(4)
C71 0.216(19) 0.23(2) 0.30(2) -0.066(19) -0.023(17) 0.026(16)
O72 0.213(13) 0.310(18) 0.194(12) 0.073(11) 0.064(10) 0.028(11)
C74 0.90(9) 0.38(4) 0.43(5) 0.22(4) -0.27(5) -0.33(5)

loop_
_atom_type_symbol
_atom_type_description
_atom_type_scat_dispersion_real
_atom_type_scat_dispersion_imag
_atom_type_scat_source
C C 0.0033 0.0016 'International Tables Vol C Tables 4.2.6.8 and 6.1.1.4'
H H 0.0000 0.0000 'International Tables Vol C Tables 4.2.6.8 and 6.1.1.4'
F F 0.0171 0.0103 'International Tables Vol C Tables 4.2.6.8 and 6.1.1.4'
Ir Ir -1.4442 7.9887 'International Tables Vol C Tables 4.2.6.8 and 6.1.1.4'
N N 0.0061 0.0033 'International Tables Vol C Tables 4.2.6.8 and 6.1.1.4'
O O 0.0106 0.0060 'International Tables Vol C Tables 4.2.6.8 and 6.1.1.4'
P P 0.1023 0.0942 'International Tables Vol C Tables 4.2.6.8 and 6.1.1.4'

loop_
_geom_angle_atom_site_label_1
_geom_angle_atom_site_label_2
_geom_angle_atom_site_label_3
_geom_angle
_geom_angle_site_symmetry_1
_geom_angle_site_symmetry_3
C48 Ir1 C25 92.45(17) . .
C48 Ir1 N40 79.68(15) . .
C25 Ir1 N40 91.37(15) . .
C48 Ir1 N17 98.01(15) . .
C25 Ir1 N17 79.26(15) . .
N40 Ir1 N17 170.28(13) . .
C48 Ir1 O1 173.30(15) . .
C25 Ir1 O1 85.37(13) . .
N40 Ir1 O1 94.03(12) . .
N17 Ir1 O1 87.82(13) . .
C48 Ir1 P1 99.82(13) . .
C25 Ir1 P1 167.00(11) . .
N40 Ir1 P1 86.64(10) . .
N17 Ir1 P1 103.06(10) . .
O1 Ir1 P1 81.95(8) . .
C5 P1 C11 101.3(2) . .
C5 P1 C1 105.0(2) . .
C11 P1 C1 107.8(2) . .
C5 P1 Ir1 114.49(15) . .
C11 P1 Ir1 125.27(15) . .
C1 P1 Ir1 101.45(14) . .
C2 O1 Ir1 120.6(2) . .
C18 N17 C22 118.4(4) . .
C18 N17 Ir1 126.4(3) . .
C22 N17 Ir1 115.0(3) . .
C41 N40 C45 120.5(4) . .
C41 N40 Ir1 122.2(3) . .
C45 N40 Ir1 117.3(3) . .
C2 C1 P1 110.8(3) . .
O1 C2 C3 107.1(4) . .
O1 C2 C4 110.7(4) . .
C3 C2 C4 106.8(4) . .
O1 C2 C1 114.5(3) . .
C3 C2 C1 107.2(3) . .
C4 C2 C1 110.1(4) . .
F1 C3 F3 105.9(4) . .
F1 C3 F2 105.6(4) . .
F3 C3 F2 105.9(3) . .
F1 C3 C2 111.5(4) . .
F3 C3 C2 113.3(4) . .
F2 C3 C2 114.0(4) . .
F6 C4 F5 106.6(4) . .
F6 C4 F4 105.8(4) . .
F5 C4 F4 105.9(4) . .
F6 C4 C2 113.4(4) . .
F5 C4 C2 113.2(4) . .
F4 C4 C2 111.4(4) . .
C6 C5 C10 117.8(4) . .
C6 C5 P1 125.2(4) . .
C10 C5 P1 116.8(4) . .
C5 C6 C7 120.8(5) . .
C8 C7 C6 120.6(5) . .
C7 C8 C9 119.3(5) . .
C10 C9 C8 120.2(5) . .
C9 C10 C5 121.3(5) . .
C12 C11 C16 117.5(4) . .
C12 C11 P1 123.9(4) . .
C16 C11 P1 118.6(4) . .
C13 C12 C11 120.7(5) . .
C14 C13 C12 121.0(5) . .
C13 C14 C15 119.6(5) . .
C14 C15 C16 119.9(5) . .
C15 C16 C11 121.2(5) . .
N17 C18 C19 123.9(4) . .
C18 C19 C20 119.7(5) . .
C21 C20 C19 116.9(4) . .
C21 C20 C23 120.8(5) . .
C19 C20 C23 122.3(5) . .
C20 C21 C22 122.2(4) . .
N17 C22 C21 118.9(4) . .
N17 C22 C24 114.3(4) . .
C21 C22 C24 126.1(4) . .
C29 C24 C25 120.8(4) . .
C29 C24 C22 125.2(4) . .
C25 C24 C22 113.8(4) . .
C26 C25 C24 118.4(4) . .
C26 C25 Ir1 128.2(3) . .
C24 C25 Ir1 113.2(3) . .
C25 C26 C27 122.3(4) . .
C26 C27 C28 118.8(4) . .
C26 C27 C30 122.8(4) . .
C28 C27 C30 118.3(4) . .
C27 C28 C29 120.1(4) . .
C27 C28 C33 119.8(4) . .
C29 C28 C33 120.1(4) . .
C24 C29 C28 118.2(4) . .
C24 C29 C39 124.1(4) . .
C28 C29 C39 117.4(4) . .
C31 C30 C27 121.6(5) . .
C30 C31 C32 121.4(4) . .
C34 C32 C33 117.8(5) . .
C34 C32 C31 123.3(5) . .
C33 C32 C31 119.0(4) . .
C37 C33 C32 119.9(4) . .
C37 C33 C28 120.2(4) . .
C32 C33 C28 119.8(4) . .
C35 C34 C32 121.6(5) . .
C34 C35 C36 121.1(5) . .
C35 C36 C37 119.9(5) . .
C36 C37 C33 119.7(5) . .
C36 C37 C38 121.6(5) . .
C33 C37 C38 118.5(4) . .
C39 C38 C37 120.7(4) . .
C38 C39 C29 122.5(4) . .
N40 C41 C42 122.7(4) . .
C41 C42 C43 118.7(4) . .
C44 C43 C42 117.7(4) . .
C44 C43 C46 121.6(5) . .
C42 C43 C46 120.6(4) . .
C45 C44 C43 122.8(4) . .
N40 C45 C44 117.5(4) . .
N40 C45 C47 112.8(4) . .
C44 C45 C47 129.6(4) . .
C52 C47 C48 120.7(4) . .
C52 C47 C45 125.1(4) . .
C48 C47 C45 114.2(4) . .
C49 C48 C47 118.0(4) . .
C49 C48 Ir1 126.4(3) . .
C47 C48 Ir1 115.6(3) . .
C50 C49 C48 122.3(4) . .
C49 C50 C51 119.7(4) . .
C49 C50 C53 121.1(5) . .
C51 C50 C53 119.1(4) . .
C50 C51 C56 119.6(4) . .
C50 C51 C52 119.6(4) . .
C56 C51 C52 120.8(4) . .
C62 C52 C47 126.0(5) . .
C62 C52 C51 114.4(4) . .
C47 C52 C51 119.2(4) . .
C54 C53 C50 120.6(5) . .
C53 C54 C55 122.0(5) . .
C57 C55 C56 118.8(5) . .
C57 C55 C54 122.8(5) . .
C56 C55 C54 118.4(4) . .
C60 C56 C55 118.5(4) . .
C60 C56 C51 121.3(4) . .
C55 C56 C51 120.2(5) . .
C58 C57 C55 121.6(5) . .
C59 C58 C57 119.2(5) . .
C58 C59 C60 121.4(6) . .
C56 C60 C61 116.4(5) . .
C56 C60 C59 120.4(5) . .
C61 C60 C59 123.1(6) . .
C62 C61 C60 122.7(6) . .
C61 C62 C52 122.8(6) . .
C81 O82 C74 71(2) . 1_545
C85 C81 C83 122.1(18) . .
C85 C81 O82 116.8(14) . .
C83 C81 O82 121.0(15) . .
C85 C81 C74 84(3) . 1_545
C83 C81 C74 119(2) . 1_545
O82 C81 C74 64.0(17) . 1_545
O72 C70 C70 126(4) . 2_656
O72 C70 C71 77(4) . .
C70 C70 C71 129(6) 2_656 .
O82 C74 C81 45.2(9) 1_565 1_565

loop_
_geom_bond_atom_site_label_1
_geom_bond_atom_site_label_2
_geom_bond_distance
_geom_bond_site_symmetry_2
Ir1 C48 1.999(4) .
Ir1 C25 2.034(4) .
Ir1 N40 2.034(3) .
Ir1 N17 2.062(3) .
Ir1 O1 2.164(3) .
Ir1 P1 2.3615(12) .
P1 C5 1.836(4) .
P1 C11 1.836(5) .
P1 C1 1.848(4) .
F1 C3 1.340(5) .
F2 C3 1.348(5) .
F3 C3 1.346(5) .
F4 C4 1.339(5) .
F5 C4 1.339(5) .
F6 C4 1.333(5) .
O1 C2 1.371(5) .
N17 C18 1.336(6) .
N17 C22 1.372(6) .
N40 C41 1.340(5) .
N40 C45 1.377(5) .
C1 C2 1.555(6) .
C2 C3 1.544(6) .
C2 C4 1.545(7) .
C5 C6 1.387(6) .
C5 C10 1.395(6) .
C6 C7 1.391(7) .
C7 C8 1.375(8) .
C8 C9 1.381(8) .
C9 C10 1.379(7) .
C11 C12 1.391(6) .
C11 C16 1.402(6) .
C12 C13 1.375(7) .
C13 C14 1.368(8) .
C14 C15 1.379(8) .
C15 C16 1.380(7) .
C18 C19 1.374(6) .
C19 C20 1.383(7) .
C20 C21 1.381(6) .
C20 C23 1.504(6) .
C21 C22 1.406(6) .
C22 C24 1.461(6) .
C24 C29 1.416(6) .
C24 C25 1.418(6) .
C25 C26 1.382(6) .
C26 C27 1.403(6) .
C27 C28 1.418(6) .
C27 C30 1.441(6) .
C28 C29 1.426(6) .
C28 C33 1.429(6) .
C29 C39 1.438(6) .
C30 C31 1.343(7) .
C31 C32 1.424(7) .
C32 C34 1.416(7) .
C32 C33 1.422(7) .
C33 C37 1.418(7) .
C34 C35 1.358(8) .
C35 C36 1.392(8) .
C36 C37 1.394(7) .
C37 C38 1.437(7) .
C38 C39 1.353(6) .
C41 C42 1.373(6) .
C42 C43 1.391(7) .
C43 C44 1.387(6) .
C43 C46 1.505(7) .
C44 C45 1.380(6) .
C45 C47 1.464(6) .
C47 C52 1.423(6) .
C47 C48 1.427(6) .
C48 C49 1.403(6) .
C49 C50 1.401(6) .
C50 C51 1.415(7) .
C50 C53 1.437(7) .
C51 C56 1.424(6) .
C51 C52 1.428(6) .
C52 C62 1.411(8) .
C53 C54 1.350(8) .
C54 C55 1.426(8) .
C55 C57 1.406(7) .
C55 C56 1.419(7) .
C56 C60 1.390(7) .
C57 C58 1.379(8) .
C58 C59 1.355(7) .
C59 C60 1.403(7) .
C60 C61 1.398(8) .
C61 C62 1.357(8) .
O82 C81 1.463(15) .
O82 C74 1.85(3) 1_545
C81 C85 1.134(17) .
C81 C83 1.448(17) .
C81 C74 1.95(4) 1_545
C70 O72 1.50(5) .
C70 C70 1.48(7) 2_656
C70 C71 2.04(8) .
C74 O82 1.85(3) 1_565
C74 C81 1.95(4) 1_565

loop_
_geom_torsion_atom_site_label_1
_geom_torsion_atom_site_label_2
_geom_torsion_atom_site_label_3
_geom_torsion_atom_site_label_4
_geom_torsion
_geom_torsion_site_symmetry_1
C48 Ir1 P1 C5 53.0(2) .
C25 Ir1 P1 C5 -107.4(5) .
N40 Ir1 P1 C5 -25.91(19) .
N17 Ir1 P1 C5 153.69(19) .
O1 Ir1 P1 C5 -120.46(18) .
C48 Ir1 P1 C11 -72.8(2) .
C25 Ir1 P1 C11 126.7(5) .
N40 Ir1 P1 C11 -151.7(2) .
N17 Ir1 P1 C11 27.8(2) .
O1 Ir1 P1 C11 113.70(19) .
C48 Ir1 P1 C1 165.5(2) .
C25 Ir1 P1 C1 5.1(6) .
N40 Ir1 P1 C1 86.60(18) .
N17 Ir1 P1 C1 -93.81(19) .
O1 Ir1 P1 C1 -7.95(18) .
C48 Ir1 O1 C2 -117.7(12) .
C25 Ir1 O1 C2 171.1(3) .
N40 Ir1 O1 C2 -97.9(3) .
N17 Ir1 O1 C2 91.7(3) .
P1 Ir1 O1 C2 -11.8(3) .
C48 Ir1 N17 C18 72.6(4) .
C25 Ir1 N17 C18 163.5(4) .
N40 Ir1 N17 C18 148.1(7) .
O1 Ir1 N17 C18 -110.8(4) .
P1 Ir1 N17 C18 -29.5(4) .
C48 Ir1 N17 C22 -103.9(3) .
C25 Ir1 N17 C22 -12.9(3) .
N40 Ir1 N17 C22 -28.4(9) .
O1 Ir1 N17 C22 72.8(3) .
P1 Ir1 N17 C22 154.0(3) .
C48 Ir1 N40 C41 174.3(4) .
C25 Ir1 N40 C41 82.1(3) .
N17 Ir1 N40 C41 97.3(8) .
O1 Ir1 N40 C41 -3.4(3) .
P1 Ir1 N40 C41 -85.1(3) .
C48 Ir1 N40 C45 -5.1(3) .
C25 Ir1 N40 C45 -97.4(3) .
N17 Ir1 N40 C45 -82.2(8) .
O1 Ir1 N40 C45 177.2(3) .
P1 Ir1 N40 C45 95.5(3) .
C5 P1 C1 C2 144.3(3) .
C11 P1 C1 C2 -108.4(3) .
Ir1 P1 C1 C2 24.8(3) .
Ir1 O1 C2 C3 150.6(3) .
Ir1 O1 C2 C4 -93.3(4) .
Ir1 O1 C2 C1 31.9(5) .
P1 C1 C2 O1 -37.1(5) .
P1 C1 C2 C3 -155.8(3) .
P1 C1 C2 C4 88.4(4) .
O1 C2 C3 F1 -49.4(5) .
C4 C2 C3 F1 -168.0(3) .
C1 C2 C3 F1 73.9(5) .
O1 C2 C3 F3 70.0(5) .
C4 C2 C3 F3 -48.7(5) .
C1 C2 C3 F3 -166.7(4) .
O1 C2 C3 F2 -168.9(4) .
C4 C2 C3 F2 72.5(5) .
C1 C2 C3 F2 -45.6(5) .
O1 C2 C4 F6 -39.2(5) .
C3 C2 C4 F6 77.1(5) .
C1 C2 C4 F6 -166.9(4) .
O1 C2 C4 F5 -160.8(3) .
C3 C2 C4 F5 -44.5(5) .
C1 C2 C4 F5 71.6(5) .
O1 C2 C4 F4 80.0(4) .
C3 C2 C4 F4 -163.7(4) .
C1 C2 C4 F4 -47.7(5) .
C11 P1 C5 C6 -125.1(4) .
C1 P1 C5 C6 -13.0(5) .
Ir1 P1 C5 C6 97.4(4) .
C11 P1 C5 C10 60.6(4) .
C1 P1 C5 C10 172.7(4) .
Ir1 P1 C5 C10 -76.9(4) .
C10 C5 C6 C7 -0.9(8) .
P1 C5 C6 C7 -175.2(4) .
C5 C6 C7 C8 -0.1(8) .
C6 C7 C8 C9 1.1(9) .
C7 C8 C9 C10 -1.1(9) .
C8 C9 C10 C5 0.1(9) .
C6 C5 C10 C9 0.9(8) .
P1 C5 C10 C9 175.6(5) .
C5 P1 C11 C12 95.8(4) .
C1 P1 C11 C12 -14.2(5) .
Ir1 P1 C11 C12 -133.0(4) .
C5 P1 C11 C16 -83.6(4) .
C1 P1 C11 C16 166.5(4) .
Ir1 P1 C11 C16 47.7(4) .
C16 C11 C12 C13 -1.5(7) .
P1 C11 C12 C13 179.2(4) .
C11 C12 C13 C14 3.0(9) .
C12 C13 C14 C15 -2.3(10) .
C13 C14 C15 C16 0.2(9) .
C14 C15 C16 C11 1.3(8) .
C12 C11 C16 C15 -0.6(7) .
P1 C11 C16 C15 178.7(4) .
C22 N17 C18 C19 0.7(7) .
Ir1 N17 C18 C19 -175.6(3) .
N17 C18 C19 C20 -0.1(7) .
C18 C19 C20 C21 -0.4(7) .
C18 C19 C20 C23 178.6(5) .
C19 C20 C21 C22 0.3(7) .
C23 C20 C21 C22 -178.7(4) .
C18 N17 C22 C21 -0.7(6) .
Ir1 N17 C22 C21 176.0(3) .
C18 N17 C22 C24 -172.1(4) .
Ir1 N17 C22 C24 4.7(5) .
C20 C21 C22 N17 0.3(7) .
C20 C21 C22 C24 170.5(4) .
N17 C22 C24 C29 -173.4(4) .
C21 C22 C24 C29 16.0(7) .
N17 C22 C24 C25 11.2(5) .
C21 C22 C24 C25 -159.4(4) .
C29 C24 C25 C26 -11.9(6) .
C22 C24 C25 C26 163.7(4) .
C29 C24 C25 Ir1 162.5(3) .
C22 C24 C25 Ir1 -21.9(4) .
C48 Ir1 C25 C26 -69.9(4) .
N40 Ir1 C25 C26 9.9(4) .
N17 Ir1 C25 C26 -167.5(4) .
O1 Ir1 C25 C26 103.8(4) .
P1 Ir1 C25 C26 90.9(6) .
C48 Ir1 C25 C24 116.4(3) .
N40 Ir1 C25 C24 -163.9(3) .
N17 Ir1 C25 C24 18.7(3) .
O1 Ir1 C25 C24 -69.9(3) .
P1 Ir1 C25 C24 -82.9(6) .
C24 C25 C26 C27 1.6(6) .
Ir1 C25 C26 C27 -171.8(3) .
C25 C26 C27 C28 7.0(6) .
C25 C26 C27 C30 -176.7(4) .
C26 C27 C28 C29 -5.5(6) .
C30 C27 C28 C29 177.9(4) .
C26 C27 C28 C33 172.5(4) .
C30 C27 C28 C33 -4.1(6) .
C25 C24 C29 C28 13.1(6) .
C22 C24 C29 C28 -162.0(4) .
C25 C24 C29 C39 -160.6(4) .
C22 C24 C29 C39 24.3(6) .
C27 C28 C29 C24 -4.2(6) .
C33 C28 C29 C24 177.8(4) .
C27 C28 C29 C39 169.9(4) .
C33 C28 C29 C39 -8.1(6) .
C26 C27 C30 C31 -173.9(4) .
C28 C27 C30 C31 2.5(7) .
C27 C30 C31 C32 0.0(7) .
C30 C31 C32 C34 177.7(5) .
C30 C31 C32 C33 -0.9(7) .
C34 C32 C33 C37 -1.3(6) .
C31 C32 C33 C37 177.4(4) .
C34 C32 C33 C28 -179.4(4) .
C31 C32 C33 C28 -0.7(6) .
C27 C28 C33 C37 -174.9(4) .
C29 C28 C33 C37 3.1(6) .
C27 C28 C33 C32 3.2(6) .
C29 C28 C33 C32 -178.8(4) .
C33 C32 C34 C35 0.6(7) .
C31 C32 C34 C35 -178.0(5) .
C32 C34 C35 C36 0.3(8) .
C34 C35 C36 C37 -0.4(7) .
C35 C36 C37 C33 -0.3(7) .
C35 C36 C37 C38 175.2(4) .
C32 C33 C37 C36 1.1(6) .
C28 C33 C37 C36 179.2(4) .
C32 C33 C37 C38 -174.5(4) .
C28 C33 C37 C38 3.6(6) .
C36 C37 C38 C39 179.3(4) .
C33 C37 C38 C39 -5.2(6) .
C37 C38 C39 C29 0.0(7) .
C24 C29 C39 C38 -179.6(4) .
C28 C29 C39 C38 6.7(6) .
C45 N40 C41 C42 -2.1(6) .
Ir1 N40 C41 C42 178.4(3) .
N40 C41 C42 C43 0.5(7) .
C41 C42 C43 C44 1.9(7) .
C41 C42 C43 C46 -179.3(5) .
C42 C43 C44 C45 -2.9(8) .
C46 C43 C44 C45 178.3(5) .
C41 N40 C45 C44 1.2(6) .
Ir1 N40 C45 C44 -179.4(3) .
C41 N40 C45 C47 -175.7(4) .
Ir1 N40 C45 C47 3.8(5) .
C43 C44 C45 N40 1.3(7) .
C43 C44 C45 C47 177.6(5) .
N40 C45 C47 C52 179.3(5) .
C44 C45 C47 C52 2.9(8) .
N40 C45 C47 C48 0.8(6) .
C44 C45 C47 C48 -175.6(5) .
C52 C47 C48 C49 -5.7(7) .
C45 C47 C48 C49 172.8(4) .
C52 C47 C48 Ir1 176.4(4) .
C45 C47 C48 Ir1 -5.1(5) .
C25 Ir1 C48 C49 -81.3(4) .
N40 Ir1 C48 C49 -172.3(4) .
N17 Ir1 C48 C49 -1.8(4) .
O1 Ir1 C48 C49 -152.1(10) .
P1 Ir1 C48 C49 103.0(4) .
C25 Ir1 C48 C47 96.4(4) .
N40 Ir1 C48 C47 5.4(3) .
N17 Ir1 C48 C47 175.9(3) .
O1 Ir1 C48 C47 25.5(14) .
P1 Ir1 C48 C47 -79.3(3) .
C47 C48 C49 C50 0.0(7) .
Ir1 C48 C49 C50 177.6(4) .
C48 C49 C50 C51 3.4(7) .
C48 C49 C50 C53 -175.3(5) .
C49 C50 C51 C56 179.4(5) .
C53 C50 C51 C56 -1.8(7) .
C49 C50 C51 C52 -1.1(7) .
C53 C50 C51 C52 177.7(5) .
C48 C47 C52 C62 -163.9(7) .
C45 C47 C52 C62 17.7(10) .
C48 C47 C52 C51 8.0(8) .
C45 C47 C52 C51 -170.4(5) .
C50 C51 C52 C62 168.3(6) .
C56 C51 C52 C62 -12.2(9) .
C50 C51 C52 C47 -4.5(8) .
C56 C51 C52 C47 175.0(5) .
C49 C50 C53 C54 179.2(6) .
C51 C50 C53 C54 0.4(9) .
C50 C53 C54 C55 1.0(11) .
C53 C54 C55 C57 179.7(6) .
C53 C54 C55 C56 -0.8(10) .
C57 C55 C56 C60 -1.3(8) .
C54 C55 C56 C60 179.2(6) .
C57 C55 C56 C51 178.8(5) .
C54 C55 C56 C51 -0.7(8) .
C50 C51 C56 C60 -177.9(5) .
C52 C51 C56 C60 2.6(8) .
C50 C51 C56 C55 2.0(7) .
C52 C51 C56 C55 -177.6(5) .
C56 C55 C57 C58 -2.0(8) .
C54 C55 C57 C58 177.5(6) .
C55 C57 C58 C59 3.7(9) .
C57 C58 C59 C60 -2.2(10) .
C55 C56 C60 C61 -172.9(7) .
C51 C56 C60 C61 6.9(10) .
C55 C56 C60 C59 2.8(10) .
C51 C56 C60 C59 -177.3(6) .
C58 C59 C60 C56 -1.1(11) .
C58 C59 C60 C61 174.4(8) .
C56 C60 C61 C62 -6.4(15) .
C59 C60 C61 C62 177.9(9) .
C60 C61 C62 C52 -4.0(17) .
C47 C52 C62 C61 -174.7(9) .
C51 C52 C62 C61 13.1(13) .
C74 O82 C81 C85 68(4) 1_545
C74 O82 C81 C83 -109(2) 1_545
